data_4324157
loop_
_publ_author_name
'Nicole L. Fry'
'Brandon J. Heilman'
'Pradip K. Mascharak'

_publ_contact_author_address
;
Department of Chemistry and Biochemistry,
University of California, Santa Cruz,
1156 High Street,
Santa Cruz, CA 95064
USA
;
_publ_contact_author_email pradip@chemsitry.ucsc.edu
_publ_contact_author_fax '+1 831 459 2935'
_publ_contact_author_name 'Pradip Mascharak'
_publ_contact_author_phone '+1 831 459 4251'
_publ_section_title
;
 Dye-Tethered Ruthenium Nitrosyls Containing Planar Dicarboxamide
 Tetradentate N4 Ligands: Effects of In-Plane Ligand Twist on NO
 Photolability
;
_journal_name_full 'Inorganic Chemistry'
_journal_page_first 317
_journal_page_last 324
_journal_paper_doi 10.1021/ic1019873
_journal_volume 50
_journal_year 2011
_chemical_formula_sum 'C36 H29 Cl6 N6 O8.5 Ru'
_chemical_formula_weight 995.42
_chemical_name_systematic
; 
 ? 
;
_space_group_IT_number 2
_symmetry_cell_setting triclinic
_symmetry_space_group_name_Hall '-P 1'
_symmetry_space_group_name_H-M 'P -1'
_atom_sites_solution_hydrogens geom
_atom_sites_solution_primary direct
_atom_sites_solution_secondary difmap
_audit_creation_method SHELXL-97
_cell_angle_alpha 74.0320(10)
_cell_angle_beta 77.7320(10)
_cell_angle_gamma 85.4830(10)
_cell_formula_units_Z 2
_cell_length_a 11.1266(11)
_cell_length_b 12.1021(12)
_cell_length_c 15.7732(16)
_cell_measurement_reflns_used 5341
_cell_measurement_temperature 150(2)
_cell_measurement_theta_max 51.485
_cell_measurement_theta_min 4.906
_cell_volume 1994.9(3)
_computing_cell_refinement 'Bruker SAINT v7.34'
_computing_data_collection 'Bruker APEX-II v2.1-4'
_computing_data_reduction 'Bruker SAINT v7.34'
_computing_structure_refinement 'SHELXL-97 (Sheldrick, 1997)'
_computing_structure_solution 'SHELXS-97 (Sheldrick, 1990)'
_diffrn_ambient_temperature 150(2)
_diffrn_detector_area_resol_mean 83.33
_diffrn_measured_fraction_theta_full 0.997
_diffrn_measured_fraction_theta_max 0.997
_diffrn_measurement_device_type 'Bruker APEX-II'
_diffrn_measurement_method \w/2\q-scans
_diffrn_radiation_monochromator graphite
_diffrn_radiation_source 'fine-focus sealed tube'
_diffrn_radiation_type MoK\a
_diffrn_radiation_wavelength 0.71073
_diffrn_reflns_av_R_equivalents 0.0339
_diffrn_reflns_av_sigmaI/netI 0.0433
_diffrn_reflns_limit_h_max 12
_diffrn_reflns_limit_h_min -12
_diffrn_reflns_limit_k_max 14
_diffrn_reflns_limit_k_min -14
_diffrn_reflns_limit_l_max 18
_diffrn_reflns_limit_l_min -18
_diffrn_reflns_number 16903
_diffrn_reflns_theta_full 24.41
_diffrn_reflns_theta_max 24.41
_diffrn_reflns_theta_min 1.87
_exptl_absorpt_coefficient_mu 0.856
_exptl_absorpt_correction_T_max 0.7455
_exptl_absorpt_correction_T_min 0.6765
_exptl_absorpt_correction_type empirical
_exptl_crystal_colour red
_exptl_crystal_density_diffrn 1.657
_exptl_crystal_density_method 'not measured'
_exptl_crystal_description blade
_exptl_crystal_F_000 1002
_exptl_crystal_size_max 0.12
_exptl_crystal_size_mid 0.08
_exptl_crystal_size_min 0.07
_refine_diff_density_max 1.830
_refine_diff_density_min -1.803
_refine_diff_density_rms 0.091
_refine_ls_extinction_method none
_refine_ls_goodness_of_fit_ref 1.033
_refine_ls_hydrogen_treatment constr
_refine_ls_matrix_type full
_refine_ls_number_parameters 530
_refine_ls_number_reflns 6521
_refine_ls_number_restraints 0
_refine_ls_restrained_S_all 1.033
_refine_ls_R_factor_all 0.0570
_refine_ls_R_factor_gt 0.0454
_refine_ls_shift/su_max 0.002
_refine_ls_shift/su_mean 0.000
_refine_ls_structure_factor_coef Fsqd
_refine_ls_weighting_details 'calc w=1/[\s^2^(Fo^2^)+(0.0460P)^2^+4.9427P] where P=(Fo^2^+2Fc^2^)/3'
_refine_ls_weighting_scheme calc
_refine_ls_wR_factor_gt 0.1042
_refine_ls_wR_factor_ref 0.1114
_reflns_number_gt 5471
_reflns_number_total 6521
_reflns_threshold_expression >2sigma(I)
_cod_data_source_file ic1019873_si_002_2.cif
_cod_data_source_block xsc1024
_cod_database_code 4324157

loop_
_symmetry_equiv_pos_as_xyz
'x, y, z'
'-x, -y, -z'

loop_
_atom_site_label
_atom_site_type_symbol
_atom_site_fract_x
_atom_site_fract_y
_atom_site_fract_z
_atom_site_U_iso_or_equiv
_atom_site_adp_type
_atom_site_occupancy
_atom_site_symmetry_multiplicity
_atom_site_calc_flag
_atom_site_refinement_flags
_atom_site_disorder_assembly
_atom_site_disorder_group
Ru1 Ru 0.86584(3) -0.07145(3) 0.34838(2) 0.01818(11) Uani 1 1 d . . .
O1 O 0.8635(3) 0.1376(3) 0.51343(19) 0.0263(7) Uani 1 1 d . . .
O2 O 1.0927(3) -0.0049(3) 0.09991(19) 0.0269(7) Uani 1 1 d . . .
O3 O 1.2468(3) 0.3277(3) 0.3182(2) 0.0331(8) Uani 1 1 d . . .
O4 O 1.3417(3) 0.2580(3) 0.1789(2) 0.0361(8) Uani 1 1 d . . .
O5 O 1.0065(3) -0.2767(3) 0.4128(2) 0.0302(7) Uani 1 1 d . . .
O6 O 0.7544(2) 0.0527(2) 0.29234(18) 0.0221(6) Uani 1 1 d . . .
O7 O 0.6403(3) 0.0930(2) 0.01320(18) 0.0240(7) Uani 1 1 d . . .
O8 O 0.5385(3) 0.1323(3) -0.2671(2) 0.0381(8) Uani 1 1 d . . .
N1 N 0.7209(3) -0.0849(3) 0.4631(2) 0.0221(8) Uani 1 1 d . . .
N2 N 0.9201(3) 0.0414(3) 0.4021(2) 0.0193(7) Uani 1 1 d . . .
N3 N 1.0048(3) -0.0114(3) 0.2482(2) 0.0195(7) Uani 1 1 d . . .
N4 N 0.8330(3) -0.1531(3) 0.2518(2) 0.0230(8) Uani 1 1 d . . .
N5 N 0.9499(3) -0.1910(3) 0.3941(2) 0.0207(8) Uani 1 1 d . . .
N6 N 0.8220(3) 0.2591(3) -0.0725(2) 0.0253(8) Uani 1 1 d . . .
C1 C 0.5852(4) 0.1114(4) -0.1249(3) 0.0263(10) Uani 1 1 d . . .
H1A H 0.5189 0.0613 -0.0946 0.032 Uiso 1 1 calc R . .
C2 C 0.6056(4) 0.1558(4) -0.2211(3) 0.0285(10) Uani 1 1 d . . .
C3 C 0.7101(4) 0.2315(4) -0.2640(3) 0.0348(11) Uani 1 1 d . . .
H3A H 0.7297 0.2580 -0.3277 0.042 Uiso 1 1 calc R . .
C4 C 0.6592(4) 0.1401(4) -0.0777(3) 0.0232(9) Uani 1 1 d . . .
C5 C 0.7565(4) 0.2227(4) -0.1185(3) 0.0246(10) Uani 1 1 d . . .
C6 C 0.7790(4) 0.2645(4) -0.2153(3) 0.0321(11) Uani 1 1 d . . .
H6A H 0.8440 0.3164 -0.2451 0.038 Uiso 1 1 calc R . .
C7 C 0.8681(4) 0.2460(4) 0.0727(3) 0.0249(10) Uani 1 1 d . . .
H7A H 0.9261 0.3054 0.0459 0.030 Uiso 1 1 calc R . .
C8 C 0.7118(4) 0.1273(3) 0.0623(3) 0.0204(9) Uani 1 1 d . . .
C9 C 0.7992(4) 0.2119(3) 0.0193(3) 0.0215(9) Uani 1 1 d . . .
C10 C 0.8519(4) 0.1941(4) 0.1632(3) 0.0231(9) Uani 1 1 d . . .
H10A H 0.8988 0.2184 0.1983 0.028 Uiso 1 1 calc R . .
C11 C 0.6941(4) 0.0738(4) 0.1533(3) 0.0221(9) Uani 1 1 d . . .
H11A H 0.6337 0.0166 0.1805 0.027 Uiso 1 1 calc R . .
C12 C 0.7671(4) 0.1056(4) 0.2049(3) 0.0216(9) Uani 1 1 d . . .
C13 C 0.7360(4) -0.0097(4) 0.5098(3) 0.0224(9) Uani 1 1 d . . .
C14 C 0.6524(4) -0.0012(4) 0.5861(3) 0.0271(10) Uani 1 1 d . . .
H14A H 0.6641 0.0522 0.6178 0.033 Uiso 1 1 calc R . .
C15 C 0.5513(4) -0.0712(4) 0.6161(3) 0.0332(11) Uani 1 1 d . . .
H15A H 0.4931 -0.0665 0.6687 0.040 Uiso 1 1 calc R . .
C16 C 0.5353(4) -0.1478(4) 0.5692(3) 0.0350(12) Uani 1 1 d . . .
H16A H 0.4665 -0.1967 0.5892 0.042 Uiso 1 1 calc R . .
C17 C 0.6214(4) -0.1524(4) 0.4924(3) 0.0293(10) Uani 1 1 d . . .
H17A H 0.6101 -0.2046 0.4596 0.035 Uiso 1 1 calc R . .
C18 C 0.7405(4) -0.2194(4) 0.2548(3) 0.0305(10) Uani 1 1 d . . .
H18A H 0.6831 -0.2444 0.3098 0.037 Uiso 1 1 calc R . .
C20 C 0.9040(4) -0.1470(4) 0.0965(3) 0.0290(10) Uani 1 1 d . . .
H20A H 0.9617 -0.1210 0.0419 0.035 Uiso 1 1 calc R . .
C21 C 0.8087(5) -0.2150(5) 0.1007(3) 0.0399(12) Uani 1 1 d . . .
H21A H 0.7999 -0.2363 0.0487 0.048 Uiso 1 1 calc R . .
C22 C 0.7259(5) -0.2525(5) 0.1807(4) 0.0438(13) Uani 1 1 d . . .
H22A H 0.6600 -0.3002 0.1847 0.053 Uiso 1 1 calc R . .
C23 C 0.9147(4) -0.1168(4) 0.1730(3) 0.0210(9) Uani 1 1 d . . .
C24 C 1.1809(4) 0.1185(4) 0.2101(3) 0.0228(9) Uani 1 1 d . . .
H24A H 1.2146 0.0947 0.1572 0.027 Uiso 1 1 calc R . .
C25 C 1.1862(4) 0.2392(4) 0.3077(3) 0.0250(10) Uani 1 1 d . . .
C26 C 1.2369(4) 0.2026(4) 0.2305(3) 0.0244(9) Uani 1 1 d . . .
C27 C 1.0830(4) 0.1875(4) 0.3668(3) 0.0213(9) Uani 1 1 d . . .
H27A H 1.0508 0.2108 0.4201 0.026 Uiso 1 1 calc R . .
C28 C 1.0263(4) 0.1005(3) 0.3474(3) 0.0193(9) Uani 1 1 d . . .
C29 C 1.0741(4) 0.0681(3) 0.2675(3) 0.0189(9) Uani 1 1 d . . .
C30 C 1.1912(5) 0.3784(5) 0.3886(4) 0.0425(13) Uani 1 1 d . . .
H30A H 1.2428 0.4404 0.3888 0.064 Uiso 1 1 calc R . .
H30B H 1.1828 0.3201 0.4465 0.064 Uiso 1 1 calc R . .
H30C H 1.1098 0.4099 0.3792 0.064 Uiso 1 1 calc R . .
C31 C 1.3952(5) 0.2237(5) 0.0994(4) 0.0512(15) Uani 1 1 d . . .
H31A H 1.4688 0.2687 0.0683 0.077 Uiso 1 1 calc R . .
H31B H 1.3357 0.2370 0.0598 0.077 Uiso 1 1 calc R . .
H31C H 1.4180 0.1418 0.1156 0.077 Uiso 1 1 calc R . .
C32 C 0.8476(4) 0.0648(4) 0.4752(3) 0.0209(9) Uani 1 1 d . . .
C33 C 1.0155(4) -0.0382(3) 0.1690(3) 0.0211(9) Uani 1 1 d . . .
Cl1 Cl 0.85614(18) 0.50463(15) 0.42090(15) 0.0829(6) Uani 1 1 d . . .
Cl2 Cl 0.76792(15) 0.34463(16) 0.34233(10) 0.0628(4) Uani 1 1 d . . .
Cl3 Cl 0.62230(16) 0.39745(17) 0.50093(11) 0.0734(5) Uani 1 1 d . . .
C91 C 0.7721(5) 0.3798(5) 0.4417(4) 0.0482(14) Uani 1 1 d . . .
H91A H 0.8136 0.3148 0.4802 0.058 Uiso 1 1 calc R . .
Cl4 Cl 0.49029(13) 0.51456(13) 0.28429(10) 0.0531(4) Uani 1 1 d . . .
Cl8 Cl 0.62161(17) 0.3911(3) 0.15961(18) 0.1208(11) Uani 1 1 d . . .
Cl9 Cl 0.4392(3) 0.5568(2) 0.10665(14) 0.1438(14) Uani 1 1 d . . .
C93 C 0.4849(4) 0.4558(4) 0.1948(4) 0.0387(12) Uani 1 1 d . . .
H93A H 0.4214 0.3949 0.2177 0.046 Uiso 1 1 calc R . .
O11 O 1.0000 0.5000 0.0000 0.0407(12) Uani 1 2 d S . .
C94 C 1.0570(6) 0.4595(6) 0.1422(5) 0.068(2) Uani 1 1 d . . .
H94A H 1.0265 0.4639 0.2043 0.102 Uiso 1 1 calc R A 1
H94B H 1.1309 0.5057 0.1160 0.102 Uiso 1 1 calc R A 1
H94C H 1.0771 0.3793 0.1419 0.102 Uiso 1 1 calc R A 1
C95A C 0.9619(11) 0.5040(9) 0.0890(7) 0.051(4) Uani 0.517(12) 1 d P B 1
H95A H 0.8868 0.4581 0.1164 0.061 Uiso 0.517(12) 1 calc PR B 1
H95B H 0.9406 0.5845 0.0906 0.061 Uiso 0.517(12) 1 calc PR B 1
C95B C 0.9007(10) 0.5403(10) -0.0529(8) 0.047(4) Uani 0.483(12) 1 d P . 2
H95C H 0.8295 0.4891 -0.0268 0.070 Uiso 0.483(12) 1 calc PR B 2
H95D H 0.8729 0.6190 -0.0493 0.070 Uiso 0.483(12) 1 calc PR B 2

loop_
_atom_site_aniso_label
_atom_site_aniso_U_11
_atom_site_aniso_U_22
_atom_site_aniso_U_33
_atom_site_aniso_U_23
_atom_site_aniso_U_13
_atom_site_aniso_U_12
Ru1 0.01469(18) 0.02513(19) 0.01560(18) -0.00630(13) -0.00290(13) -0.00276(13)
O1 0.0281(17) 0.0320(17) 0.0209(16) -0.0117(13) -0.0026(13) -0.0012(13)
O2 0.0267(16) 0.0331(17) 0.0195(16) -0.0090(13) 0.0023(13) -0.0050(13)
O3 0.0319(18) 0.0383(19) 0.0317(18) -0.0169(15) 0.0032(14) -0.0151(14)
O4 0.0287(18) 0.047(2) 0.0346(19) -0.0208(16) 0.0084(14) -0.0182(15)
O5 0.0306(17) 0.0287(18) 0.0314(18) -0.0072(14) -0.0078(14) 0.0000(14)
O6 0.0183(15) 0.0318(16) 0.0172(15) -0.0090(13) -0.0027(12) -0.0004(12)
O7 0.0208(15) 0.0344(17) 0.0188(15) -0.0073(13) -0.0060(12) -0.0067(13)
O8 0.0327(18) 0.060(2) 0.0292(18) -0.0211(17) -0.0105(15) -0.0010(16)
N1 0.0162(18) 0.032(2) 0.0179(18) -0.0055(15) -0.0035(14) -0.0008(15)
N2 0.0150(17) 0.0281(19) 0.0159(17) -0.0072(15) -0.0030(14) -0.0017(14)
N3 0.0165(17) 0.0248(19) 0.0182(18) -0.0085(15) -0.0016(14) -0.0010(14)
N4 0.0195(18) 0.029(2) 0.0232(19) -0.0106(16) -0.0046(15) -0.0010(15)
N5 0.0228(19) 0.026(2) 0.0139(17) -0.0048(15) -0.0030(14) -0.0056(16)
N6 0.0198(18) 0.029(2) 0.026(2) -0.0049(16) -0.0054(15) -0.0029(15)
C1 0.023(2) 0.034(3) 0.022(2) -0.0102(19) -0.0013(18) -0.0046(19)
C2 0.024(2) 0.039(3) 0.026(2) -0.014(2) -0.007(2) 0.007(2)
C3 0.033(3) 0.050(3) 0.018(2) -0.006(2) -0.004(2) 0.000(2)
C4 0.025(2) 0.027(2) 0.017(2) -0.0074(18) -0.0043(18) 0.0042(18)
C5 0.021(2) 0.028(2) 0.022(2) -0.0040(19) -0.0029(18) 0.0014(18)
C6 0.026(2) 0.044(3) 0.021(2) -0.001(2) -0.0020(19) -0.005(2)
C7 0.021(2) 0.026(2) 0.028(2) -0.0064(19) -0.0063(18) -0.0043(18)
C8 0.018(2) 0.024(2) 0.023(2) -0.0095(18) -0.0073(17) 0.0027(17)
C9 0.020(2) 0.022(2) 0.022(2) -0.0038(17) -0.0052(17) -0.0003(17)
C10 0.022(2) 0.024(2) 0.027(2) -0.0095(18) -0.0106(18) 0.0006(18)
C11 0.015(2) 0.028(2) 0.024(2) -0.0082(18) -0.0015(17) -0.0044(17)
C12 0.017(2) 0.029(2) 0.020(2) -0.0103(18) -0.0038(17) 0.0045(17)
C13 0.018(2) 0.030(2) 0.018(2) -0.0044(18) -0.0057(17) 0.0028(18)
C14 0.020(2) 0.039(3) 0.022(2) -0.008(2) -0.0028(18) 0.0009(19)
C15 0.022(2) 0.052(3) 0.023(2) -0.009(2) 0.0007(19) 0.001(2)
C16 0.019(2) 0.053(3) 0.029(3) -0.004(2) -0.0006(19) -0.011(2)
C17 0.019(2) 0.042(3) 0.027(2) -0.009(2) -0.0016(19) -0.010(2)
C18 0.025(2) 0.038(3) 0.030(3) -0.013(2) -0.001(2) -0.010(2)
C20 0.026(2) 0.039(3) 0.026(2) -0.014(2) -0.0055(19) 0.001(2)
C21 0.039(3) 0.061(3) 0.030(3) -0.026(3) -0.008(2) -0.011(3)
C22 0.039(3) 0.059(4) 0.045(3) -0.028(3) -0.007(2) -0.019(3)
C23 0.018(2) 0.027(2) 0.020(2) -0.0084(18) -0.0061(17) 0.0014(17)
C24 0.017(2) 0.030(2) 0.022(2) -0.0088(18) -0.0019(17) -0.0004(18)
C25 0.021(2) 0.026(2) 0.029(2) -0.0071(19) -0.0057(19) -0.0041(18)
C26 0.018(2) 0.032(2) 0.021(2) -0.0057(19) -0.0011(18) -0.0036(18)
C27 0.021(2) 0.028(2) 0.018(2) -0.0089(18) -0.0060(17) -0.0015(18)
C28 0.016(2) 0.024(2) 0.019(2) -0.0044(17) -0.0072(17) -0.0008(17)
C29 0.015(2) 0.023(2) 0.019(2) -0.0049(17) -0.0059(16) 0.0004(16)
C30 0.042(3) 0.045(3) 0.045(3) -0.025(3) 0.003(2) -0.016(2)
C31 0.039(3) 0.070(4) 0.047(3) -0.033(3) 0.020(3) -0.029(3)
C32 0.020(2) 0.026(2) 0.018(2) -0.0055(18) -0.0067(17) 0.0036(17)
C33 0.021(2) 0.023(2) 0.020(2) -0.0078(18) -0.0036(18) 0.0021(17)
Cl1 0.0819(13) 0.0587(11) 0.1178(17) -0.0414(11) -0.0160(12) -0.0042(9)
Cl2 0.0603(10) 0.0909(12) 0.0475(9) -0.0348(8) -0.0161(7) 0.0110(8)
Cl3 0.0654(11) 0.1034(14) 0.0513(9) -0.0308(9) -0.0043(8) 0.0158(10)
C91 0.054(3) 0.047(3) 0.051(3) -0.021(3) -0.022(3) 0.017(3)
Cl4 0.0409(8) 0.0645(9) 0.0622(9) -0.0351(8) -0.0017(7) -0.0077(7)
Cl8 0.0519(11) 0.214(3) 0.164(2) -0.156(2) -0.0560(13) 0.0678(14)
Cl9 0.277(4) 0.0872(15) 0.0555(12) -0.0201(11) -0.0450(17) 0.103(2)
C93 0.030(3) 0.038(3) 0.049(3) -0.016(2) -0.003(2) -0.004(2)
O11 0.040(3) 0.035(3) 0.044(3) -0.002(2) -0.011(2) -0.005(2)
C94 0.083(5) 0.059(4) 0.062(4) 0.007(3) -0.036(4) -0.025(4)
C95A 0.073(8) 0.032(6) 0.045(7) -0.006(5) -0.012(6) -0.005(5)
C95B 0.042(7) 0.037(6) 0.059(8) 0.001(5) -0.022(6) -0.007(5)

loop_
_atom_type_symbol
_atom_type_description
_atom_type_scat_dispersion_real
_atom_type_scat_dispersion_imag
_atom_type_scat_source
C C 0.0033 0.0016 'International Tables Vol C Tables 4.2.6.8 and 6.1.1.4'
H H 0.0000 0.0000 'International Tables Vol C Tables 4.2.6.8 and 6.1.1.4'
Cl Cl 0.1484 0.1585 'International Tables Vol C Tables 4.2.6.8 and 6.1.1.4'
N N 0.0061 0.0033 'International Tables Vol C Tables 4.2.6.8 and 6.1.1.4'
O O 0.0106 0.0060 'International Tables Vol C Tables 4.2.6.8 and 6.1.1.4'
Ru Ru -1.2594 0.8363 'International Tables Vol C Tables 4.2.6.8 and 6.1.1.4'

loop_
_geom_angle_atom_site_label_1
_geom_angle_atom_site_label_2
_geom_angle_atom_site_label_3
_geom_angle
_geom_angle_site_symmetry_1
_geom_angle_site_symmetry_3
_geom_angle_publ_flag
N5 Ru1 N3 92.88(14) . . ?
N5 Ru1 N2 99.62(14) . . ?
N3 Ru1 N2 83.55(13) . . ?
N5 Ru1 O6 172.50(14) . . ?
N3 Ru1 O6 90.29(12) . . ?
N2 Ru1 O6 87.48(12) . . ?
N5 Ru1 N1 96.80(14) . . ?
N3 Ru1 N1 162.04(13) . . ?
N2 Ru1 N1 79.95(13) . . ?
O6 Ru1 N1 82.00(12) . . ?
N5 Ru1 N4 89.87(14) . . ?
N3 Ru1 N4 80.08(13) . . ?
N2 Ru1 N4 161.47(13) . . ?
O6 Ru1 N4 83.98(12) . . ?
N1 Ru1 N4 114.92(13) . . ?
C4 O7 C8 119.0(3) . . ?
C12 O6 Ru1 126.0(2) . . ?
C26 O4 C31 116.7(3) . . ?
C25 O3 C30 117.4(3) . . ?
C5 N6 C9 117.0(4) . . ?
O5 N5 Ru1 169.3(3) . . ?
C17 N1 C13 118.9(4) . . ?
C17 N1 Ru1 130.4(3) . . ?
C13 N1 Ru1 110.8(3) . . ?
C18 N4 C23 118.8(4) . . ?
C18 N4 Ru1 130.4(3) . . ?
C23 N4 Ru1 110.2(3) . . ?
C33 N3 C29 127.6(3) . . ?
C33 N3 Ru1 119.7(3) . . ?
C29 N3 Ru1 112.2(2) . . ?
C32 N2 C28 127.7(4) . . ?
C32 N2 Ru1 119.3(3) . . ?
C28 N2 Ru1 112.3(3) . . ?
C4 C1 C2 120.5(4) . . ?
C4 C1 H1A 119.7 . . ?
C2 C1 H1A 119.7 . . ?
O8 C2 C1 122.5(4) . . ?
O8 C2 C3 120.5(4) . . ?
C1 C2 C3 117.0(4) . . ?
C6 C3 C2 121.6(4) . . ?
C6 C3 H3A 119.2 . . ?
C2 C3 H3A 119.2 . . ?
C1 C4 O7 119.1(4) . . ?
C1 C4 C5 122.8(4) . . ?
O7 C4 C5 118.0(4) . . ?
N6 C5 C6 120.1(4) . . ?
N6 C5 C4 123.6(4) . . ?
C6 C5 C4 116.3(4) . . ?
C3 C6 C5 121.3(4) . . ?
C3 C6 H6A 119.3 . . ?
C5 C6 H6A 119.3 . . ?
C10 C7 C9 120.4(4) . . ?
C10 C7 H7A 119.8 . . ?
C9 C7 H7A 119.8 . . ?
O7 C8 C11 117.4(4) . . ?
O7 C8 C9 119.8(4) . . ?
C11 C8 C9 122.7(4) . . ?
N6 C9 C8 122.3(4) . . ?
N6 C9 C7 119.9(4) . . ?
C8 C9 C7 117.8(4) . . ?
C7 C10 C12 121.2(4) . . ?
C7 C10 H10A 119.4 . . ?
C12 C10 H10A 119.4 . . ?
C8 C11 C12 118.7(4) . . ?
C8 C11 H11A 120.6 . . ?
C12 C11 H11A 120.6 . . ?
O6 C12 C11 119.9(4) . . ?
O6 C12 C10 121.0(4) . . ?
C11 C12 C10 119.1(4) . . ?
N1 C13 C14 121.5(4) . . ?
N1 C13 C32 117.6(4) . . ?
C14 C13 C32 120.9(4) . . ?
C13 C14 C15 119.3(4) . . ?
C13 C14 H14A 120.3 . . ?
C15 C14 H14A 120.3 . . ?
C16 C15 C14 119.6(4) . . ?
C16 C15 H15A 120.2 . . ?
C14 C15 H15A 120.2 . . ?
C15 C16 C17 118.9(4) . . ?
C15 C16 H16A 120.5 . . ?
C17 C16 H16A 120.5 . . ?
N1 C17 C16 121.8(4) . . ?
N1 C17 H17A 119.1 . . ?
C16 C17 H17A 119.1 . . ?
N4 C18 C22 122.2(4) . . ?
N4 C18 H18A 118.9 . . ?
C22 C18 H18A 118.9 . . ?
C21 C20 C23 119.1(4) . . ?
C21 C20 H20A 120.4 . . ?
C23 C20 H20A 120.4 . . ?
C20 C21 C22 119.7(4) . . ?
C20 C21 H21A 120.2 . . ?
C22 C21 H21A 120.2 . . ?
C18 C22 C21 118.8(4) . . ?
C18 C22 H22A 120.6 . . ?
C21 C22 H22A 120.6 . . ?
N4 C23 C20 121.4(4) . . ?
N4 C23 C33 118.6(3) . . ?
C20 C23 C33 120.0(4) . . ?
C26 C24 C29 119.8(4) . . ?
C26 C24 H24A 120.1 . . ?
C29 C24 H24A 120.1 . . ?
O3 C25 C27 124.7(4) . . ?
O3 C25 C26 114.7(4) . . ?
C27 C25 C26 120.6(4) . . ?
O4 C26 C24 124.7(4) . . ?
O4 C26 C25 115.1(4) . . ?
C24 C26 C25 120.2(4) . . ?
C25 C27 C28 119.6(4) . . ?
C25 C27 H27A 120.2 . . ?
C28 C27 H27A 120.2 . . ?
C27 C28 C29 119.5(4) . . ?
C27 C28 N2 125.1(4) . . ?
C29 C28 N2 115.4(3) . . ?
C24 C29 N3 123.7(4) . . ?
C24 C29 C28 120.1(4) . . ?
N3 C29 C28 116.1(3) . . ?
O3 C30 H30A 109.5 . . ?
O3 C30 H30B 109.5 . . ?
H30A C30 H30B 109.5 . . ?
O3 C30 H30C 109.5 . . ?
H30A C30 H30C 109.5 . . ?
H30B C30 H30C 109.5 . . ?
O4 C31 H31A 109.5 . . ?
O4 C31 H31B 109.5 . . ?
H31A C31 H31B 109.5 . . ?
O4 C31 H31C 109.5 . . ?
H31A C31 H31C 109.5 . . ?
H31B C31 H31C 109.5 . . ?
O1 C32 N2 127.7(4) . . ?
O1 C32 C13 120.2(4) . . ?
N2 C32 C13 112.1(4) . . ?
O2 C33 N3 127.8(4) . . ?
O2 C33 C23 121.0(4) . . ?
N3 C33 C23 111.2(3) . . ?
Cl2 C91 Cl3 110.6(3) . . ?
Cl2 C91 Cl1 111.7(3) . . ?
Cl3 C91 Cl1 110.0(3) . . ?
Cl2 C91 H91A 108.2 . . ?
Cl3 C91 H91A 108.2 . . ?
Cl1 C91 H91A 108.2 . . ?
Cl8 C93 Cl9 111.1(3) . . ?
Cl8 C93 Cl4 112.1(3) . . ?
Cl9 C93 Cl4 111.6(3) . . ?
Cl8 C93 H93A 107.3 . . ?
Cl9 C93 H93A 107.3 . . ?
Cl4 C93 H93A 107.3 . . ?
C95A O11 C95A 180.0(3) . 2_765 ?
C95A O11 C95B 68.1(7) . 2_765 ?
C95A O11 C95B 111.9(7) 2_765 2_765 ?
C95A O11 C95B 111.9(7) . . ?
C95A O11 C95B 68.1(7) 2_765 . ?
C95B O11 C95B 179.999(1) 2_765 . ?
C95B C94 C95A 69.0(7) 2_765 . ?
C95B C94 H94A 176.9 2_765 . ?
C95A C94 H94A 109.5 . . ?
C95B C94 H94B 69.0 2_765 . ?
C95A C94 H94B 109.5 . . ?
H94A C94 H94B 109.5 . . ?
C95B C94 H94C 73.6 2_765 . ?
C95A C94 H94C 109.5 . . ?
H94A C94 H94C 109.5 . . ?
H94B C94 H94C 109.5 . . ?
O11 C95A C94 112.1(9) . . ?
O11 C95A H95A 109.2 . . ?
C94 C95A H95A 109.2 . . ?
O11 C95A H95B 109.2 . . ?
C94 C95A H95B 109.2 . . ?
H95A C95A H95B 107.9 . . ?
C94 C95B O11 110.7(8) 2_765 . ?
C94 C95B H95C 109.5 2_765 . ?
O11 C95B H95C 109.5 . . ?
C94 C95B H95D 109.5 2_765 . ?
O11 C95B H95D 109.5 . . ?
H95C C95B H95D 108.1 . . ?

loop_
_geom_bond_atom_site_label_1
_geom_bond_atom_site_label_2
_geom_bond_distance
_geom_bond_site_symmetry_2
_geom_bond_publ_flag
Ru1 N5 1.729(4) . ?
Ru1 N3 1.980(3) . ?
Ru1 N2 1.982(3) . ?
Ru1 O6 2.004(3) . ?
Ru1 N1 2.131(3) . ?
Ru1 N4 2.133(3) . ?
O7 C4 1.366(5) . ?
O7 C8 1.377(5) . ?
O8 C2 1.241(5) . ?
O6 C12 1.334(5) . ?
O5 N5 1.169(4) . ?
O4 C26 1.375(5) . ?
O4 C31 1.424(6) . ?
O3 C25 1.374(5) . ?
O3 C30 1.420(6) . ?
O1 C32 1.238(5) . ?
O2 C33 1.226(5) . ?
N6 C5 1.305(5) . ?
N6 C9 1.379(5) . ?
N1 C17 1.350(5) . ?
N1 C13 1.359(5) . ?
N4 C18 1.339(5) . ?
N4 C23 1.359(5) . ?
N3 C33 1.354(5) . ?
N3 C29 1.409(5) . ?
N2 C32 1.345(5) . ?
N2 C28 1.419(5) . ?
C1 C4 1.342(6) . ?
C1 C2 1.438(6) . ?
C1 H1A 0.9500 . ?
C2 C3 1.464(7) . ?
C3 C6 1.344(7) . ?
C3 H3A 0.9500 . ?
C4 C5 1.451(6) . ?
C5 C6 1.443(6) . ?
C6 H6A 0.9500 . ?
C7 C10 1.370(6) . ?
C7 C9 1.409(6) . ?
C7 H7A 0.9500 . ?
C8 C11 1.381(6) . ?
C8 C9 1.395(6) . ?
C10 C12 1.407(6) . ?
C10 H10A 0.9500 . ?
C11 C12 1.404(6) . ?
C11 H11A 0.9500 . ?
C13 C14 1.380(6) . ?
C13 C32 1.507(6) . ?
C14 C15 1.382(6) . ?
C14 H14A 0.9500 . ?
C15 C16 1.378(7) . ?
C15 H15A 0.9500 . ?
C16 C17 1.387(6) . ?
C16 H16A 0.9500 . ?
C17 H17A 0.9500 . ?
C18 C22 1.378(7) . ?
C18 H18A 0.9500 . ?
C20 C21 1.372(6) . ?
C20 C23 1.383(6) . ?
C20 H20A 0.9500 . ?
C21 C22 1.381(7) . ?
C21 H21A 0.9500 . ?
C22 H22A 0.9500 . ?
C23 C33 1.507(6) . ?
C24 C26 1.377(6) . ?
C24 C29 1.399(6) . ?
C24 H24A 0.9500 . ?
C25 C27 1.384(6) . ?
C25 C26 1.400(6) . ?
C27 C28 1.400(6) . ?
C27 H27A 0.9500 . ?
C28 C29 1.408(6) . ?
C30 H30A 0.9800 . ?
C30 H30B 0.9800 . ?
C30 H30C 0.9800 . ?
C31 H31A 0.9800 . ?
C31 H31B 0.9800 . ?
C31 H31C 0.9800 . ?
Cl1 C91 1.756(6) . ?
Cl2 C91 1.744(6) . ?
Cl3 C91 1.758(6) . ?
C91 H91A 1.0000 . ?
Cl4 C93 1.760(5) . ?
Cl8 C93 1.712(5) . ?
Cl9 C93 1.718(5) . ?
C93 H93A 1.0000 . ?
O11 C95A 1.391(11) . ?
O11 C95A 1.391(11) 2_765 ?
O11 C95B 1.496(11) 2_765 ?
O11 C95B 1.496(10) . ?
C94 C95B 1.387(13) 2_765 ?
C94 C95A 1.468(12) . ?
C94 H94A 0.9800 . ?
C94 H94B 0.9800 . ?
C94 H94C 0.9800 . ?
C95A H95A 0.9900 . ?
C95A H95B 0.9900 . ?
C95B C94 1.387(13) 2_765 ?
C95B H95C 0.9900 . ?
C95B H95D 0.9900 . ?

loop_
_geom_torsion_atom_site_label_1
_geom_torsion_atom_site_label_2
_geom_torsion_atom_site_label_3
_geom_torsion_atom_site_label_4
_geom_torsion
_geom_torsion_site_symmetry_1
_geom_torsion_site_symmetry_2
_geom_torsion_site_symmetry_3
_geom_torsion_site_symmetry_4
_geom_torsion_publ_flag
N5 Ru1 O6 C12 -87.9(11) . . . . ?
N3 Ru1 O6 C12 27.1(3) . . . . ?
N2 Ru1 O6 C12 110.7(3) . . . . ?
N1 Ru1 O6 C12 -169.1(3) . . . . ?
N4 Ru1 O6 C12 -52.9(3) . . . . ?
N3 Ru1 N5 O5 -66.0(17) . . . . ?
N2 Ru1 N5 O5 -149.9(17) . . . . ?
O6 Ru1 N5 O5 49(2) . . . . ?
N1 Ru1 N5 O5 129.2(17) . . . . ?
N4 Ru1 N5 O5 14.1(17) . . . . ?
N5 Ru1 N1 C17 -80.1(4) . . . . ?
N3 Ru1 N1 C17 157.7(4) . . . . ?
N2 Ru1 N1 C17 -178.7(4) . . . . ?
O6 Ru1 N1 C17 92.4(4) . . . . ?
N4 Ru1 N1 C17 12.9(4) . . . . ?
N5 Ru1 N1 C13 101.1(3) . . . . ?
N3 Ru1 N1 C13 -21.0(6) . . . . ?
N2 Ru1 N1 C13 2.5(3) . . . . ?
O6 Ru1 N1 C13 -86.3(3) . . . . ?
N4 Ru1 N1 C13 -165.8(2) . . . . ?
N5 Ru1 N4 C18 91.3(4) . . . . ?
N3 Ru1 N4 C18 -175.8(4) . . . . ?
N2 Ru1 N4 C18 -147.5(4) . . . . ?
O6 Ru1 N4 C18 -84.4(4) . . . . ?
N1 Ru1 N4 C18 -6.2(4) . . . . ?
N5 Ru1 N4 C23 -97.3(3) . . . . ?
N3 Ru1 N4 C23 -4.4(3) . . . . ?
N2 Ru1 N4 C23 23.9(6) . . . . ?
O6 Ru1 N4 C23 87.0(3) . . . . ?
N1 Ru1 N4 C23 165.2(3) . . . . ?
N5 Ru1 N3 C33 92.7(3) . . . . ?
N2 Ru1 N3 C33 -167.9(3) . . . . ?
O6 Ru1 N3 C33 -80.5(3) . . . . ?
N1 Ru1 N3 C33 -144.6(4) . . . . ?
N4 Ru1 N3 C33 3.4(3) . . . . ?
N5 Ru1 N3 C29 -94.4(3) . . . . ?
N2 Ru1 N3 C29 4.9(3) . . . . ?
O6 Ru1 N3 C29 92.4(3) . . . . ?
N1 Ru1 N3 C29 28.2(6) . . . . ?
N4 Ru1 N3 C29 176.2(3) . . . . ?
N5 Ru1 N2 C32 -99.4(3) . . . . ?
N3 Ru1 N2 C32 168.7(3) . . . . ?
O6 Ru1 N2 C32 78.2(3) . . . . ?
N1 Ru1 N2 C32 -4.1(3) . . . . ?
N4 Ru1 N2 C32 140.7(4) . . . . ?
N5 Ru1 N2 C28 89.6(3) . . . . ?
N3 Ru1 N2 C28 -2.2(3) . . . . ?
O6 Ru1 N2 C28 -92.8(3) . . . . ?
N1 Ru1 N2 C28 -175.1(3) . . . . ?
N4 Ru1 N2 C28 -30.3(5) . . . . ?
C4 C1 C2 O8 -179.2(4) . . . . ?
C4 C1 C2 C3 0.6(6) . . . . ?
O8 C2 C3 C6 175.4(5) . . . . ?
C1 C2 C3 C6 -4.4(7) . . . . ?
C2 C1 C4 O7 -177.5(4) . . . . ?
C2 C1 C4 C5 4.8(7) . . . . ?
C8 O7 C4 C1 -176.4(4) . . . . ?
C8 O7 C4 C5 1.4(5) . . . . ?
C9 N6 C5 C6 -177.3(4) . . . . ?
C9 N6 C5 C4 2.7(6) . . . . ?
C1 C4 C5 N6 173.7(4) . . . . ?
O7 C4 C5 N6 -4.1(6) . . . . ?
C1 C4 C5 C6 -6.3(6) . . . . ?
O7 C4 C5 C6 175.9(4) . . . . ?
C2 C3 C6 C5 2.8(7) . . . . ?
N6 C5 C6 C3 -177.6(4) . . . . ?
C4 C5 C6 C3 2.4(7) . . . . ?
C4 O7 C8 C11 -177.0(4) . . . . ?
C4 O7 C8 C9 2.1(5) . . . . ?
C5 N6 C9 C8 1.1(6) . . . . ?
C5 N6 C9 C7 178.9(4) . . . . ?
O7 C8 C9 N6 -3.6(6) . . . . ?
C11 C8 C9 N6 175.4(4) . . . . ?
O7 C8 C9 C7 178.5(4) . . . . ?
C11 C8 C9 C7 -2.4(6) . . . . ?
C10 C7 C9 N6 -175.6(4) . . . . ?
C10 C7 C9 C8 2.3(6) . . . . ?
C9 C7 C10 C12 0.3(6) . . . . ?
O7 C8 C11 C12 179.0(3) . . . . ?
C9 C8 C11 C12 -0.1(6) . . . . ?
Ru1 O6 C12 C11 101.3(4) . . . . ?
Ru1 O6 C12 C10 -79.3(5) . . . . ?
C8 C11 C12 O6 -177.9(4) . . . . ?
C8 C11 C12 C10 2.7(6) . . . . ?
C7 C10 C12 O6 177.8(4) . . . . ?
C7 C10 C12 C11 -2.8(6) . . . . ?
C17 N1 C13 C14 0.0(6) . . . . ?
Ru1 N1 C13 C14 178.9(3) . . . . ?
C17 N1 C13 C32 -179.8(4) . . . . ?
Ru1 N1 C13 C32 -0.9(4) . . . . ?
N1 C13 C14 C15 0.4(6) . . . . ?
C32 C13 C14 C15 -179.8(4) . . . . ?
C13 C14 C15 C16 -0.3(7) . . . . ?
C14 C15 C16 C17 -0.3(7) . . . . ?
C13 N1 C17 C16 -0.6(6) . . . . ?
Ru1 N1 C17 C16 -179.3(3) . . . . ?
C15 C16 C17 N1 0.8(7) . . . . ?
C23 N4 C18 C22 0.3(7) . . . . ?
Ru1 N4 C18 C22 171.1(4) . . . . ?
C23 C20 C21 C22 -0.3(8) . . . . ?
N4 C18 C22 C21 -0.6(8) . . . . ?
C20 C21 C22 C18 0.6(8) . . . . ?
C18 N4 C23 C20 0.0(6) . . . . ?
Ru1 N4 C23 C20 -172.6(3) . . . . ?
C18 N4 C23 C33 177.5(4) . . . . ?
Ru1 N4 C23 C33 5.0(4) . . . . ?
C21 C20 C23 N4 0.0(7) . . . . ?
C21 C20 C23 C33 -177.5(4) . . . . ?
C30 O3 C25 C27 -7.9(6) . . . . ?
C30 O3 C25 C26 172.1(4) . . . . ?
C31 O4 C26 C24 -0.6(7) . . . . ?
C31 O4 C26 C25 -179.4(4) . . . . ?
C29 C24 C26 O4 -179.8(4) . . . . ?
C29 C24 C26 C25 -1.1(6) . . . . ?
O3 C25 C26 O4 2.1(5) . . . . ?
C27 C25 C26 O4 -177.8(4) . . . . ?
O3 C25 C26 C24 -176.7(4) . . . . ?
C27 C25 C26 C24 3.3(6) . . . . ?
O3 C25 C27 C28 177.8(4) . . . . ?
C26 C25 C27 C28 -2.3(6) . . . . ?
C25 C27 C28 C29 -0.9(6) . . . . ?
C25 C27 C28 N2 -179.7(4) . . . . ?
C32 N2 C28 C27 7.8(6) . . . . ?
Ru1 N2 C28 C27 177.9(3) . . . . ?
C32 N2 C28 C29 -171.0(4) . . . . ?
Ru1 N2 C28 C29 -0.9(4) . . . . ?
C26 C24 C29 N3 174.4(4) . . . . ?
C26 C24 C29 C28 -2.1(6) . . . . ?
C33 N3 C29 C24 -11.4(6) . . . . ?
Ru1 N3 C29 C24 176.4(3) . . . . ?
C33 N3 C29 C28 165.3(4) . . . . ?
Ru1 N3 C29 C28 -6.9(4) . . . . ?
C27 C28 C29 C24 3.1(6) . . . . ?
N2 C28 C29 C24 -178.0(3) . . . . ?
C27 C28 C29 N3 -173.7(3) . . . . ?
N2 C28 C29 N3 5.2(5) . . . . ?
C28 N2 C32 O1 -5.5(7) . . . . ?
Ru1 N2 C32 O1 -175.0(3) . . . . ?
C28 N2 C32 C13 174.1(3) . . . . ?
Ru1 N2 C32 C13 4.7(4) . . . . ?
N1 C13 C32 O1 177.4(4) . . . . ?
C14 C13 C32 O1 -2.4(6) . . . . ?
N1 C13 C32 N2 -2.3(5) . . . . ?
C14 C13 C32 N2 177.9(4) . . . . ?
C29 N3 C33 O2 5.4(7) . . . . ?
Ru1 N3 C33 O2 177.0(3) . . . . ?
C29 N3 C33 C23 -173.3(3) . . . . ?
Ru1 N3 C33 C23 -1.7(4) . . . . ?
N4 C23 C33 O2 178.7(4) . . . . ?
C20 C23 C33 O2 -3.8(6) . . . . ?
N4 C23 C33 N3 -2.5(5) . . . . ?
C20 C23 C33 N3 175.0(4) . . . . ?
C95A O11 C95A C94 -119(60) 2_765 . . . ?
C95B O11 C95A C94 -2.6(7) 2_765 . . . ?
C95B O11 C95A C94 177.4(7) . . . . ?
C95B C94 C95A O11 2.8(7) 2_765 . . . ?
C95A O11 C95B C94 177.2(7) . . . 2_765 ?
C95A O11 C95B C94 -2.8(7) 2_765 . . 2_765 ?
C95B O11 C95B C94 109(38) 2_765 . . 2_765 ?
